data_7030767
loop_
_publ_author_name
'Panja, Anangamohan'

_publ_section_title
;
 Exclusive selectivity of multidentate ligands independent on the
 oxidation state of cobalt: influence of steric hindrance on dioxygen
 binding and phenoxazinone synthase activity.
;
_journal_issue 21
_journal_name_full 'Dalton transactions (Cambridge, England : 2003)'
_journal_page_first 7760
_journal_page_last 7770
_journal_paper_doi 10.1039/c3dt53546k
_journal_volume 43
_journal_year 2014
_chemical_formula_sum 'C21 H31 Cl2 Co N5 O9'
_chemical_formula_weight 627.34
_chemical_name_systematic
;
 ?
;
_space_group_IT_number 14
_symmetry_cell_setting monoclinic
_symmetry_space_group_name_Hall '-P 2yn'
_symmetry_space_group_name_H-M 'P 1 21/n 1'
_atom_sites_solution_hydrogens geom
_atom_sites_solution_primary direct
_atom_sites_solution_secondary difmap
_audit_creation_method SHELXL-97
_cell_angle_alpha 90.00
_cell_angle_beta 99.775(1)
_cell_angle_gamma 90.00
_cell_formula_units_Z 4
_cell_length_a 8.3498(1)
_cell_length_b 20.2191(3)
_cell_length_c 15.6642(3)
_cell_measurement_reflns_used 26882
_cell_measurement_temperature 150(2)
_cell_measurement_theta_max 27.48
_cell_measurement_theta_min 1.0
_cell_volume 2606.12(7)
_computing_cell_refinement 'HKL Scalepack (Otwinowski & Minor 1997)'
_computing_data_collection 'KappaCCD Server Software (Nonius, 1997)'
_computing_data_reduction 'HKL Denzo and Scalepack (Otwinowski & Minor 1997)'
_computing_molecular_graphics 'ORTEP-3 (Farrugia, 1997) and Mercury (CCDC)'
_computing_publication_material 'shelxl-97 (Sheldrick, 1997)'
_computing_structure_refinement 'SHELXL-97 (Sheldrick, 1997)'
_computing_structure_solution 'Shelxs-97 (Sheldrick, 1990)'
_diffrn_ambient_temperature 150(2)
_diffrn_detector_area_resol_mean 9
_diffrn_measured_fraction_theta_full 0.997
_diffrn_measured_fraction_theta_max 0.997
_diffrn_measurement_device '95mm CCD camera on \k-goniostat'
_diffrn_measurement_device_type KappaCCD
_diffrn_measurement_method CCD
_diffrn_radiation_monochromator 'horizonally mounted graphite crystal'
_diffrn_radiation_source 'fine-focus sealed tube'
_diffrn_radiation_type MoK\a
_diffrn_radiation_wavelength 0.71073
_diffrn_reflns_av_R_equivalents 0.0181
_diffrn_reflns_av_sigmaI/netI 0.0286
_diffrn_reflns_limit_h_max 10
_diffrn_reflns_limit_h_min -10
_diffrn_reflns_limit_k_max 26
_diffrn_reflns_limit_k_min -25
_diffrn_reflns_limit_l_max 20
_diffrn_reflns_limit_l_min -20
_diffrn_reflns_number 11684
_diffrn_reflns_theta_full 27.49
_diffrn_reflns_theta_max 27.49
_diffrn_reflns_theta_min 3.61
_exptl_absorpt_coefficient_mu 0.923
_exptl_absorpt_correction_T_max 0.912
_exptl_absorpt_correction_T_min 0.895
_exptl_absorpt_correction_type empirical
_exptl_absorpt_process_details scalepack
_exptl_crystal_colour orange
_exptl_crystal_density_diffrn 1.594
_exptl_crystal_density_method 'not measured'
_exptl_crystal_F_000 1300
_exptl_crystal_size_max 0.4
_exptl_crystal_size_mid 0.1
_exptl_crystal_size_min 0.1
_refine_diff_density_max 0.650
_refine_diff_density_min -0.408
_refine_diff_density_rms 0.057
_refine_ls_extinction_method none
_refine_ls_goodness_of_fit_ref 1.025
_refine_ls_hydrogen_treatment noref
_refine_ls_matrix_type full
_refine_ls_number_parameters 354
_refine_ls_number_reflns 5959
_refine_ls_number_restraints 0
_refine_ls_restrained_S_all 1.025
_refine_ls_R_factor_all 0.0393
_refine_ls_R_factor_gt 0.0290
_refine_ls_shift/su_max 0.000
_refine_ls_shift/su_mean 0.000
_refine_ls_structure_factor_coef Fsqd
_refine_ls_weighting_details 'calc w=1/[\s^2^(Fo^2^)+(0.0332P)^2^+1.4821P] where P=(Fo^2^+2Fc^2^)/3'
_refine_ls_weighting_scheme calc
_refine_ls_wR_factor_gt 0.0695
_refine_ls_wR_factor_ref 0.0742
_reflns_number_gt 5003
_reflns_number_total 5959
_reflns_threshold_expression >2sigma(I)
_cod_data_source_file c3dt53546k2.cif
_cod_data_source_block complex-5
_cod_depositor_comments 'Adding full bibliography for 7030763--7030767.cif.'
_cod_original_sg_symbol_H-M P21/n
_cod_database_code 7030767

loop_
_symmetry_equiv_pos_as_xyz
'x, y, z'
'-x+1/2, y+1/2, -z+1/2'
'-x, -y, -z'
'x-1/2, -y-1/2, z-1/2'

loop_
_atom_site_label
_atom_site_type_symbol
_atom_site_fract_x
_atom_site_fract_y
_atom_site_fract_z
_atom_site_U_iso_or_equiv
_atom_site_adp_type
_atom_site_occupancy
_atom_site_symmetry_multiplicity
_atom_site_calc_flag
_atom_site_refinement_flags
Co1 Co 0.11296(3) 0.130847(10) 0.251984(14) 0.01538(7) Uani 1 1 d .
Cl1 Cl 0.36646(5) -0.139558(19) 0.36133(3) 0.02145(10) Uani 1 1 d .
Cl2 Cl 0.31155(5) -0.35173(2) 0.58732(3) 0.02294(10) Uani 1 1 d .
O1 O 0.20033(16) 0.17908(7) 0.14694(9) 0.0231(3) Uani 1 1 d .
N5 N -0.01264(16) 0.06064(6) 0.33008(9) 0.0167(3) Uani 1 1 d .
N4 N 0.16940(17) 0.03809(7) 0.20709(9) 0.0184(3) Uani 1 1 d .
N3 N 0.36322(17) 0.12611(7) 0.32472(9) 0.0193(3) Uani 1 1 d .
N2 N 0.06619(17) 0.22469(7) 0.29847(9) 0.0180(3) Uani 1 1 d .
O7 O 0.43605(18) -0.34317(7) 0.66106(9) 0.0401(4) Uani 1 1 d .
O6 O 0.24096(18) -0.28867(7) 0.56049(10) 0.0378(3) Uani 1 1 d .
N1 N -0.13583(16) 0.15536(7) 0.17492(9) 0.0180(3) Uani 1 1 d .
C3 C -0.3772(2) 0.15427(9) 0.06743(12) 0.0246(4) Uani 1 1 d .
H3 H -0.4418 0.1324 0.0219 0.030 Uiso 1 1 calc R
C5 C -0.3252(2) 0.24681(9) 0.16092(12) 0.0240(4) Uani 1 1 d .
H5 H -0.3539 0.2879 0.1805 0.029 Uiso 1 1 calc R
C7 C -0.0697(2) 0.25049(8) 0.26604(11) 0.0194(3) Uani 1 1 d .
H7 H -0.0977 0.2918 0.2852 0.023 Uiso 1 1 calc R
O3 O 0.40624(19) -0.11735(7) 0.28086(9) 0.0373(3) Uani 1 1 d .
O2 O 0.3274(2) -0.08416(7) 0.41036(10) 0.0408(4) Uani 1 1 d .
C16 C -0.0132(2) -0.00123(8) 0.29562(11) 0.0187(3) Uani 1 1 d .
C8 C 0.1760(2) 0.26613(8) 0.36078(11) 0.0238(4) Uani 1 1 d .
H8A H 0.1129 0.2879 0.3992 0.029 Uiso 1 1 calc R
H8B H 0.2232 0.3002 0.3292 0.029 Uiso 1 1 calc R
C20 C -0.09642(19) 0.06972(8) 0.39532(11) 0.0187(3) Uani 1 1 d .
C2 C -0.1841(2) 0.05819(9) 0.08018(13) 0.0295(4) Uani 1 1 d .
H2A H -0.0772 0.0609 0.0655 0.044 Uiso 1 1 calc R
H2B H -0.2599 0.0442 0.0303 0.044 Uiso 1 1 calc R
H2C H -0.1838 0.0268 0.1262 0.044 Uiso 1 1 calc R
C1 C -0.2330(2) 0.12472(9) 0.10900(11) 0.0213(4) Uani 1 1 d .
C4 C -0.4240(2) 0.21522(9) 0.09339(12) 0.0265(4) Uani 1 1 d .
H4 H -0.5200 0.2348 0.0661 0.032 Uiso 1 1 calc R
C6 C -0.1823(2) 0.21589(8) 0.19893(11) 0.0191(3) Uani 1 1 d .
C19 C -0.1858(2) 0.01843(9) 0.42456(12) 0.0222(4) Uani 1 1 d .
H19 H -0.2411 0.0257 0.4705 0.027 Uiso 1 1 calc R
C11 C 0.3726(2) 0.07840(9) 0.39744(12) 0.0239(4) Uani 1 1 d .
H11A H 0.3413 0.0353 0.3750 0.036 Uiso 1 1 calc R
H11B H 0.3005 0.0922 0.4357 0.036 Uiso 1 1 calc R
H11C H 0.4819 0.0769 0.4287 0.036 Uiso 1 1 calc R
C18 C -0.1924(2) -0.04293(9) 0.38555(12) 0.0248(4) Uani 1 1 d .
H18 H -0.2562 -0.0766 0.4026 0.030 Uiso 1 1 calc R
O8 O 0.3806(3) -0.37974(9) 0.51777(11) 0.0607(5) Uani 1 1 d .
C13 C 0.4628(2) 0.03760(9) 0.22685(13) 0.0256(4) Uani 1 1 d .
H13A H 0.4677 0.0052 0.2729 0.031 Uiso 1 1 calc R
H13B H 0.5546 0.0296 0.1977 0.031 Uiso 1 1 calc R
C21 C -0.0909(2) 0.13640(9) 0.43777(12) 0.0252(4) Uani 1 1 d .
H21A H 0.0194 0.1518 0.4496 0.038 Uiso 1 1 calc R
H21B H -0.1328 0.1330 0.4910 0.038 Uiso 1 1 calc R
H21C H -0.1559 0.1670 0.3998 0.038 Uiso 1 1 calc R
C15 C 0.0983(2) -0.01162(8) 0.23387(11) 0.0196(3) Uani 1 1 d .
H15 H 0.1168 -0.0540 0.2145 0.024 Uiso 1 1 calc R
C12 C 0.4814(2) 0.10624(9) 0.26755(12) 0.0236(4) Uani 1 1 d .
H12A H 0.5899 0.1094 0.3012 0.028 Uiso 1 1 calc R
H12B H 0.4743 0.1384 0.2211 0.028 Uiso 1 1 calc R
O5 O 0.22967(19) -0.18369(7) 0.34445(11) 0.0448(4) Uani 1 1 d .
C9 C 0.3113(2) 0.22705(9) 0.41455(11) 0.0234(4) Uani 1 1 d .
H9A H 0.2638 0.1944 0.4482 0.028 Uiso 1 1 calc R
H9B H 0.3764 0.2568 0.4549 0.028 Uiso 1 1 calc R
O4 O 0.5031(2) -0.17427(9) 0.40815(11) 0.0541(5) Uani 1 1 d .
O9 O 0.1892(2) -0.39469(8) 0.60934(13) 0.0555(5) Uani 1 1 d .
C14 C 0.3067(2) 0.02636(9) 0.16212(12) 0.0238(4) Uani 1 1 d .
H14A H 0.3020 0.0565 0.1136 0.029 Uiso 1 1 calc R
H14B H 0.3034 -0.0186 0.1402 0.029 Uiso 1 1 calc R
C10 C 0.4215(2) 0.19198(9) 0.36117(13) 0.0256(4) Uani 1 1 d .
H10A H 0.4366 0.2207 0.3135 0.031 Uiso 1 1 calc R
H10B H 0.5271 0.1859 0.3972 0.031 Uiso 1 1 calc R
C17 C -0.1018(2) -0.05322(9) 0.32052(12) 0.0241(4) Uani 1 1 d .
H17 H -0.1007 -0.0944 0.2941 0.029 Uiso 1 1 calc R
H1A H 0.204(3) 0.2204(14) 0.1444(17) 0.052(8) Uiso 1 1 d .
H1B H 0.172(3) 0.1666(13) 0.0999(18) 0.047(8) Uiso 1 1 d .

loop_
_atom_site_aniso_label
_atom_site_aniso_U_11
_atom_site_aniso_U_22
_atom_site_aniso_U_33
_atom_site_aniso_U_23
_atom_site_aniso_U_13
_atom_site_aniso_U_12
Co1 0.01789(12) 0.01317(11) 0.01520(12) 0.00014(8) 0.00313(8) 0.00010(8)
Cl1 0.0285(2) 0.01594(19) 0.0195(2) -0.00117(15) 0.00290(16) 0.00247(15)
Cl2 0.0276(2) 0.0206(2) 0.0197(2) 0.00002(16) 0.00138(16) 0.00230(16)
O1 0.0326(7) 0.0183(7) 0.0197(7) 0.0019(5) 0.0084(5) 0.0006(5)
N5 0.0173(7) 0.0158(7) 0.0170(7) 0.0009(5) 0.0026(5) 0.0008(5)
N4 0.0212(7) 0.0178(7) 0.0165(7) -0.0003(5) 0.0041(5) 0.0009(5)
N3 0.0188(7) 0.0185(7) 0.0207(7) 0.0028(6) 0.0038(6) -0.0018(5)
N2 0.0244(7) 0.0154(7) 0.0142(7) 0.0008(5) 0.0035(6) -0.0008(6)
O7 0.0447(9) 0.0383(8) 0.0305(8) 0.0078(6) -0.0124(6) -0.0047(7)
O6 0.0442(8) 0.0240(7) 0.0418(9) 0.0044(6) -0.0024(7) 0.0108(6)
N1 0.0190(7) 0.0189(7) 0.0163(7) 0.0008(5) 0.0033(5) -0.0017(5)
C3 0.0221(9) 0.0320(10) 0.0186(9) 0.0055(7) 0.0003(7) -0.0067(7)
C5 0.0214(8) 0.0212(9) 0.0304(10) 0.0058(7) 0.0072(7) 0.0017(7)
C7 0.0250(9) 0.0149(8) 0.0197(9) 0.0003(6) 0.0082(7) 0.0004(7)
O3 0.0624(10) 0.0264(7) 0.0268(8) 0.0013(6) 0.0182(7) -0.0011(7)
O2 0.0641(10) 0.0246(7) 0.0381(9) -0.0107(6) 0.0216(8) 0.0021(7)
C16 0.0209(8) 0.0165(8) 0.0183(8) 0.0001(6) 0.0028(6) -0.0005(6)
C8 0.0322(10) 0.0181(8) 0.0195(9) -0.0037(7) -0.0006(7) -0.0006(7)
C20 0.0161(8) 0.0194(8) 0.0204(9) 0.0009(7) 0.0023(6) 0.0026(6)
C2 0.0309(10) 0.0300(10) 0.0258(10) -0.0066(8) -0.0004(8) -0.0033(8)
C1 0.0227(8) 0.0249(9) 0.0166(8) 0.0023(7) 0.0046(7) -0.0046(7)
C4 0.0181(8) 0.0324(10) 0.0283(10) 0.0129(8) 0.0019(7) -0.0002(7)
C6 0.0209(8) 0.0177(8) 0.0199(9) 0.0036(6) 0.0068(7) 0.0003(6)
C19 0.0200(8) 0.0248(9) 0.0228(9) 0.0037(7) 0.0064(7) 0.0007(7)
C11 0.0236(9) 0.0237(9) 0.0233(9) 0.0076(7) 0.0008(7) 0.0008(7)
C18 0.0238(9) 0.0237(9) 0.0276(10) 0.0041(7) 0.0064(7) -0.0059(7)
O8 0.0961(14) 0.0611(11) 0.0285(9) -0.0016(8) 0.0213(9) 0.0374(10)
C13 0.0214(9) 0.0239(9) 0.0346(11) 0.0034(8) 0.0137(8) 0.0031(7)
C21 0.0290(9) 0.0224(9) 0.0269(10) -0.0026(7) 0.0123(8) -0.0010(7)
C15 0.0239(8) 0.0158(8) 0.0190(9) -0.0025(6) 0.0033(7) 0.0010(6)
C12 0.0185(8) 0.0235(9) 0.0301(10) 0.0046(7) 0.0075(7) -0.0004(7)
O5 0.0411(8) 0.0371(8) 0.0581(11) -0.0105(7) 0.0140(7) -0.0146(7)
C9 0.0284(9) 0.0213(9) 0.0186(9) -0.0003(7) -0.0015(7) -0.0045(7)
O4 0.0561(10) 0.0566(11) 0.0429(10) 0.0049(8) -0.0103(8) 0.0275(9)
O9 0.0436(9) 0.0427(9) 0.0783(13) 0.0165(9) 0.0049(9) -0.0149(8)
C14 0.0298(9) 0.0203(8) 0.0245(9) -0.0001(7) 0.0135(7) 0.0027(7)
C10 0.0223(9) 0.0223(9) 0.0312(10) -0.0008(7) 0.0014(7) -0.0064(7)
C17 0.0299(9) 0.0166(8) 0.0262(10) -0.0003(7) 0.0063(7) -0.0048(7)

loop_
_atom_type_symbol
_atom_type_description
_atom_type_scat_dispersion_real
_atom_type_scat_dispersion_imag
_atom_type_scat_source
C C 0.0033 0.0016 'International Tables Vol C Tables 4.2.6.8 and 6.1.1.4'
H H 0.0000 0.0000 'International Tables Vol C Tables 4.2.6.8 and 6.1.1.4'
N N 0.0061 0.0033 'International Tables Vol C Tables 4.2.6.8 and 6.1.1.4'
O O 0.0106 0.0060 'International Tables Vol C Tables 4.2.6.8 and 6.1.1.4'
Cl Cl 0.1484 0.1585 'International Tables Vol C Tables 4.2.6.8 and 6.1.1.4'
Co Co 0.3494 0.9721 'International Tables Vol C Tables 4.2.6.8 and 6.1.1.4'

loop_
_geom_angle_atom_site_label_1
_geom_angle_atom_site_label_2
_geom_angle_atom_site_label_3
_geom_angle
N4 Co1 N2 177.73(5)
N4 Co1 O1 91.40(5)
N2 Co1 O1 87.85(5)
N4 Co1 N3 83.49(5)
N2 Co1 N3 94.36(5)
O1 Co1 N3 90.01(5)
N4 Co1 N5 76.61(5)
N2 Co1 N5 104.56(5)
O1 Co1 N5 163.00(5)
N3 Co1 N5 100.38(5)
N4 Co1 N1 104.81(5)
N2 Co1 N1 77.26(5)
O1 Co1 N1 83.84(5)
N3 Co1 N1 169.74(5)
N5 Co1 N1 87.59(5)
O2 Cl1 O3 109.67(9)
O2 Cl1 O4 110.14(10)
O3 Cl1 O4 108.76(10)
O2 Cl1 O5 109.82(9)
O3 Cl1 O5 109.21(10)
O4 Cl1 O5 109.22(11)
O9 Cl2 O7 109.33(10)
O9 Cl2 O8 109.89(12)
O7 Cl2 O8 109.35(11)
O9 Cl2 O6 109.62(10)
O7 Cl2 O6 109.59(9)
O8 Cl2 O6 109.05(10)
C20 N5 C16 117.33(14)
C20 N5 Co1 132.72(11)
C16 N5 Co1 109.57(10)
C15 N4 C14 118.54(14)
C15 N4 Co1 116.99(11)
C14 N4 Co1 123.27(11)
C11 N3 C12 109.32(13)
C11 N3 C10 108.30(14)
C12 N3 C10 105.22(13)
C11 N3 Co1 110.26(10)
C12 N3 Co1 111.45(10)
C10 N3 Co1 112.11(10)
C7 N2 C8 116.18(14)
C7 N2 Co1 116.03(11)
C8 N2 Co1 127.69(11)
C1 N1 C6 117.58(14)
C1 N1 Co1 133.02(12)
C6 N1 Co1 109.15(10)
C4 C3 C1 120.63(17)
C4 C5 C6 118.53(17)
N2 C7 C6 120.72(15)
N5 C16 C17 123.62(16)
N5 C16 C15 115.67(14)
C17 C16 C15 120.54(15)
N2 C8 C9 113.08(14)
N5 C20 C19 121.50(15)
N5 C20 C21 118.59(15)
C19 C20 C21 119.91(15)
N1 C1 C3 121.12(16)
N1 C1 C2 118.90(15)
C3 C1 C2 119.97(16)
C3 C4 C5 118.55(16)
N1 C6 C5 123.56(16)
N1 C6 C7 116.83(14)
C5 C6 C7 119.55(16)
C18 C19 C20 120.31(16)
C19 C18 C17 118.39(16)
C12 C13 C14 115.34(14)
N4 C15 C16 119.17(15)
N3 C12 C13 117.69(14)
C8 C9 C10 113.72(15)
N4 C14 C13 107.85(14)
N3 C10 C9 115.88(14)
C16 C17 C18 118.69(16)

loop_
_geom_bond_atom_site_label_1
_geom_bond_atom_site_label_2
_geom_bond_distance
Co1 N4 2.0848(14)
Co1 N2 2.0926(14)
Co1 O1 2.1444(13)
Co1 N3 2.2057(14)
Co1 N5 2.2466(14)
Co1 N1 2.2731(14)
Cl1 O2 1.4269(14)
Cl1 O3 1.4292(14)
Cl1 O4 1.4312(15)
Cl1 O5 1.4382(15)
Cl2 O9 1.4270(16)
Cl2 O7 1.4273(14)
Cl2 O8 1.4331(16)
Cl2 O6 1.4372(14)
N5 C20 1.345(2)
N5 C16 1.362(2)
N4 C15 1.274(2)
N4 C14 1.463(2)
N3 C11 1.485(2)
N3 C12 1.495(2)
N3 C10 1.498(2)
N2 C7 1.273(2)
N2 C8 1.480(2)
N1 C1 1.351(2)
N1 C6 1.356(2)
C3 C4 1.375(3)
C3 C1 1.401(2)
C5 C4 1.382(3)
C5 C6 1.389(2)
C7 C6 1.464(2)
C16 C17 1.380(2)
C16 C15 1.467(2)
C8 C9 1.512(2)
C20 C19 1.400(2)
C20 C21 1.500(2)
C2 C1 1.498(2)
C19 C18 1.380(3)
C18 C17 1.384(3)
C13 C12 1.524(3)
C13 C14 1.526(3)
C9 C10 1.520(3)
